data_4112056
loop_
_publ_author_name
'Julien Leclaire'
'Rodolphe Dagiral'
'Suzanne Fery-Forgues'
'Yannick Coppel'
'Bruno Donnadieu'
'Anne-Marie Caminade'
'Jean-Pierre Majoral'

_publ_contact_author 'Dr A. M. Caminade'
_publ_contact_author_address
;
Laboratoire de Chimie de Coordination du CNRS
205 route de Narbonne
31077 Toulouse cedex 4
France
;
_publ_contact_author_email ' caminade@lcc-toulouse.fr '
_publ_contact_author_fax '(33) 5 61 55 30 03'
_publ_section_title
;
 Octasubstituted Metal-Free Phthalocyanine as Core of Phosphorus
 Dendrimers: A Probe for the Properties of the Internal Structure
;
_journal_name_full 'Journal of the American Chemical Society'
_journal_page_first 15762
_journal_page_last 15770
_journal_paper_doi 10.1021/ja054797b
_journal_volume 127
_journal_year 2005
_chemical_formula_sum 'C24 H16 N2 O4.5'
_chemical_formula_weight 404.39
_chemical_name_systematic
;

 ?

;
_space_group_IT_number 2
_symmetry_cell_setting triclinic
_symmetry_space_group_name_Hall '-P 1'
_symmetry_space_group_name_H-M 'P -1'
_atom_sites_solution_hydrogens geom
_atom_sites_solution_primary direct
_atom_sites_solution_secondary difmap
_audit_creation_method SHELXL-97
_cell_angle_alpha 83.553(18)
_cell_angle_beta 79.032(17)
_cell_angle_gamma 80.968(16)
_cell_formula_units_Z 2
_cell_length_a 7.9113(10)
_cell_length_b 10.7582(16)
_cell_length_c 13.113(2)
_cell_measurement_reflns_used 8000
_cell_measurement_temperature 160(2)
_cell_measurement_theta_max 24.05
_cell_measurement_theta_min 1.85
_cell_volume 1078.2(3)
_computing_cell_refinement 'Stoe IPDS software (Stoe, 1996)'
_computing_data_collection 'Stoe IPDS software (Stoe, 1996)'
_computing_data_reduction 'XRED (Stoe, 1.08, 1996)'
_computing_molecular_graphics 'ORTEP3 for Windows (Farrugia, 1997)'
_computing_publication_material 'SHELXL-97 (Sheldrick, 1997)'
_computing_structure_refinement 'SHELXL-97 (Sheldrick, 1997)'
_computing_structure_solution 'SIR92 (Giacovazzo et al, 1992)'
_diffrn_ambient_temperature 160(2)
_diffrn_measured_fraction_theta_full 0.941
_diffrn_measured_fraction_theta_max 0.941
_diffrn_radiation_monochromator graphite
_diffrn_radiation_source 'fine-focus sealed tube'
_diffrn_radiation_type MoK\a
_diffrn_radiation_wavelength 0.71073
_diffrn_reflns_av_R_equivalents 0.0479
_diffrn_reflns_av_sigmaI/netI 0.0570
_diffrn_reflns_limit_h_max 8
_diffrn_reflns_limit_h_min -8
_diffrn_reflns_limit_k_max 11
_diffrn_reflns_limit_k_min -11
_diffrn_reflns_limit_l_max 14
_diffrn_reflns_limit_l_min -14
_diffrn_reflns_number 7878
_diffrn_reflns_theta_full 23.25
_diffrn_reflns_theta_max 23.25
_diffrn_reflns_theta_min 1.92
_exptl_absorpt_coefficient_mu 0.087
_exptl_absorpt_correction_T_max 0.803
_exptl_absorpt_correction_T_min 0.416
_exptl_absorpt_correction_type refdelf
_exptl_crystal_colour colorless
_exptl_crystal_density_diffrn 1.246
_exptl_crystal_description 'prism frag'
_exptl_crystal_F_000 420
_exptl_crystal_size_max 0.40
_exptl_crystal_size_mid 0.25
_exptl_crystal_size_min 0.08
_refine_diff_density_max 0.805
_refine_diff_density_min -0.219
_refine_diff_density_rms 0.059
_refine_ls_extinction_method none
_refine_ls_goodness_of_fit_ref 0.974
_refine_ls_hydrogen_treatment constr
_refine_ls_matrix_type full
_refine_ls_number_parameters 298
_refine_ls_number_reflns 2919
_refine_ls_number_restraints 0
_refine_ls_restrained_S_all 0.974
_refine_ls_R_factor_all 0.0961
_refine_ls_R_factor_gt 0.0580
_refine_ls_shift/su_max 0.000
_refine_ls_shift/su_mean 0.000
_refine_ls_structure_factor_coef Fsqd
_refine_ls_weighting_details 'calc w=1/[\s^2^(Fo^2^)+(0.1125P)^2^+0.0000P] where P=(Fo^2^+2Fc^2^)/3'
_refine_ls_weighting_scheme calc
_refine_ls_wR_factor_gt 0.1551
_refine_ls_wR_factor_ref 0.1752
_reflns_number_gt 1792
_reflns_number_total 2919
_reflns_threshold_expression >2sigma(I)
_cod_data_source_file ja054797bsi20050718_092823.cif
_cod_data_source_block C24H16N2O4.50
_cod_original_cell_volume 1078.1(3)
_cod_original_sg_symbol_H-M ' P -1'
_cod_original_formula_sum 'C24 H16 N2 O4.50'
_cod_database_code 4112056

loop_
_symmetry_equiv_pos_as_xyz
'x, y, z'
'-x, -y, -z'

loop_
_atom_site_label
_atom_site_type_symbol
_atom_site_fract_x
_atom_site_fract_y
_atom_site_fract_z
_atom_site_U_iso_or_equiv
_atom_site_adp_type
_atom_site_occupancy
_atom_site_symmetry_multiplicity
_atom_site_calc_flag
_atom_site_refinement_flags
O1 O 0.9897(3) 0.75375(19) 0.97034(17) 0.0456(6) Uani 1 1 d .
O2 O 1.0576(3) 0.6522(2) 0.78618(17) 0.0468(6) Uani 1 1 d .
O3 O 1.0417(4) 1.3023(2) 0.7347(2) 0.0648(8) Uani 1 1 d .
O4 O 1.4838(5) 0.6562(3) 0.3214(2) 0.0844(11) Uani 1 1 d .
N1 N 1.5052(5) 0.1957(3) 0.9249(3) 0.0666(10) Uani 1 1 d .
N2 N 1.3953(5) 0.3501(3) 1.1935(3) 0.0658(10) Uani 1 1 d .
C1 C 1.2498(4) 0.4749(3) 0.8528(3) 0.0392(8) Uani 1 1 d .
H1 H 1.2767 0.4383 0.7879 0.047 Uiso 1 1 calc R
C2 C 1.3157(4) 0.4139(3) 0.9377(2) 0.0385(8) Uani 1 1 d .
C3 C 1.2772(4) 0.4674(3) 1.0332(2) 0.0405(8) Uani 1 1 d .
C4 C 1.1713(4) 0.5837(3) 1.0433(3) 0.0413(8) Uani 1 1 d .
H4 H 1.1449 0.6204 1.1080 0.050 Uiso 1 1 calc R
C5 C 1.1057(4) 0.6444(3) 0.9579(3) 0.0388(8) Uani 1 1 d .
C6 C 1.1432(4) 0.5906(3) 0.8624(2) 0.0392(8) Uani 1 1 d .
C7 C 1.4217(5) 0.2919(4) 0.9297(3) 0.0481(9) Uani 1 1 d .
C8 C 1.3427(5) 0.4014(3) 1.1226(3) 0.0484(9) Uani 1 1 d .
C11 C 1.0343(5) 0.8631(3) 0.9098(2) 0.0408(8) Uani 1 1 d .
C12 C 0.8970(5) 0.9566(3) 0.8972(3) 0.0462(9) Uani 1 1 d .
H12 H 0.7806 0.9436 0.9253 0.055 Uiso 1 1 calc R
C13 C 0.9332(5) 1.0692(3) 0.8429(3) 0.0479(9) Uani 1 1 d .
H13 H 0.8406 1.1350 0.8339 0.058 Uiso 1 1 calc R
C14 C 1.1035(5) 1.0881(3) 0.8009(3) 0.0474(9) Uani 1 1 d .
C15 C 1.2389(5) 0.9920(3) 0.8152(3) 0.0535(10) Uani 1 1 d .
H15 H 1.3555 1.0042 0.7871 0.064 Uiso 1 1 calc R
C16 C 1.2043(5) 0.8784(3) 0.8703(3) 0.0498(9) Uani 1 1 d .
H16 H 1.2962 0.8125 0.8806 0.060 Uiso 1 1 calc R
C17 C 1.1465(6) 1.2080(3) 0.7447(3) 0.0593(11) Uani 1 1 d .
H17 H 1.2645 1.2123 0.7139 0.071 Uiso 1 1 calc R
C21 C 1.1343(5) 0.6454(3) 0.6817(3) 0.0417(8) Uani 1 1 d .
C22 C 1.0236(5) 0.6369(3) 0.6139(3) 0.0541(10) Uani 1 1 d .
H22 H 0.9041 0.6309 0.6390 0.065 Uiso 1 1 calc R
C23 C 1.0909(6) 0.6374(4) 0.5086(3) 0.0600(11) Uani 1 1 d .
H23 H 1.0167 0.6318 0.4607 0.072 Uiso 1 1 calc R
C24 C 1.2653(5) 0.6459(3) 0.4721(3) 0.0519(10) Uani 1 1 d .
C25 C 1.3736(5) 0.6559(3) 0.5418(3) 0.0566(10) Uani 1 1 d .
H25 H 1.4930 0.6627 0.5172 0.068 Uiso 1 1 calc R
C26 C 1.3066(5) 0.6558(3) 0.6472(3) 0.0530(10) Uani 1 1 d .
H26 H 1.3795 0.6629 0.6955 0.064 Uiso 1 1 calc R
C27 C 1.3352(7) 0.6449(4) 0.3599(3) 0.0695(13) Uani 1 1 d .
H27 H 1.2584 0.6347 0.3148 0.083 Uiso 1 1 calc R
O100 O 0.7330(14) 0.8951(9) 0.4888(8) 0.126(3) Uani 0.50 1 d P
C101 C 0.868(2) 0.9700(12) 0.4762(9) 0.114(4) Uani 0.50 1 d P
H10A H 0.8384 1.0511 0.4356 0.137 Uiso 0.50 1 calc PR
H10B H 0.9780 0.9254 0.4392 0.137 Uiso 0.50 1 calc PR
C102 C 0.8874(16) 0.9927(9) 0.5850(9) 0.098(4) Uani 0.50 1 d P
H10C H 0.9742 0.9277 0.6127 0.118 Uiso 0.50 1 calc PR
H10D H 0.9188 1.0776 0.5876 0.118 Uiso 0.50 1 calc PR
C103 C 0.7056(18) 0.9812(14) 0.6416(10) 0.123(5) Uani 0.50 1 d P
H10E H 0.7056 0.9392 0.7127 0.148 Uiso 0.50 1 calc PR
H10F H 0.6329 1.0649 0.6459 0.148 Uiso 0.50 1 calc PR
C104 C 0.6507(17) 0.9096(12) 0.5805(11) 0.101(3) Uani 0.50 1 d P
H10G H 0.6473 0.8245 0.6178 0.121 Uiso 0.50 1 calc PR
H10H H 0.5293 0.9452 0.5749 0.121 Uiso 0.50 1 calc PR

loop_
_atom_site_aniso_label
_atom_site_aniso_U_11
_atom_site_aniso_U_22
_atom_site_aniso_U_33
_atom_site_aniso_U_23
_atom_site_aniso_U_13
_atom_site_aniso_U_12
O1 0.0450(15) 0.0397(13) 0.0452(14) -0.0049(10) 0.0061(11) -0.0007(11)
O2 0.0452(15) 0.0558(14) 0.0361(14) -0.0045(10) -0.0061(11) 0.0024(11)
O3 0.078(2) 0.0501(16) 0.0625(18) -0.0019(12) -0.0086(14) -0.0056(14)
O4 0.080(3) 0.091(2) 0.062(2) -0.0008(15) 0.0175(17) 0.0059(18)
N1 0.061(2) 0.058(2) 0.072(2) -0.0052(16) -0.0042(17) 0.0077(18)
N2 0.058(2) 0.085(2) 0.055(2) 0.0087(18) -0.0174(17) -0.0122(18)
C1 0.036(2) 0.0406(18) 0.0398(19) -0.0070(14) 0.0008(15) -0.0087(15)
C2 0.0304(19) 0.0411(18) 0.041(2) -0.0025(15) 0.0023(15) -0.0071(15)
C3 0.032(2) 0.0470(19) 0.041(2) 0.0023(15) -0.0033(15) -0.0098(15)
C4 0.040(2) 0.0482(19) 0.036(2) -0.0057(15) -0.0009(15) -0.0121(16)
C5 0.036(2) 0.0379(17) 0.041(2) -0.0052(15) -0.0003(15) -0.0076(15)
C6 0.036(2) 0.0410(18) 0.039(2) -0.0011(15) -0.0027(15) -0.0090(15)
C7 0.040(2) 0.051(2) 0.048(2) -0.0043(16) 0.0017(16) -0.0037(18)
C8 0.041(2) 0.059(2) 0.044(2) -0.0022(18) -0.0039(17) -0.0096(17)
C11 0.043(2) 0.0393(18) 0.0389(19) -0.0088(14) -0.0002(15) -0.0057(15)
C12 0.042(2) 0.047(2) 0.048(2) -0.0093(16) 0.0008(16) -0.0060(17)
C13 0.047(3) 0.0432(19) 0.052(2) -0.0090(16) -0.0074(18) 0.0003(16)
C14 0.051(3) 0.0417(19) 0.049(2) -0.0098(15) -0.0032(17) -0.0070(17)
C15 0.042(2) 0.051(2) 0.065(3) -0.0071(18) 0.0034(17) -0.0110(17)
C16 0.045(3) 0.0427(19) 0.058(2) -0.0050(16) -0.0030(18) -0.0027(16)
C17 0.065(3) 0.048(2) 0.062(3) -0.0104(18) -0.001(2) -0.007(2)
C21 0.039(2) 0.0441(18) 0.038(2) -0.0012(14) -0.0020(16) -0.0036(15)
C22 0.047(2) 0.069(2) 0.046(2) -0.0019(18) -0.0080(18) -0.0093(18)
C23 0.060(3) 0.076(3) 0.045(2) -0.0051(19) -0.013(2) -0.012(2)
C24 0.056(3) 0.054(2) 0.040(2) 0.0000(16) -0.0008(18) 0.0000(18)
C25 0.050(2) 0.064(2) 0.048(2) 0.0020(18) 0.0009(19) -0.0029(19)
C26 0.049(3) 0.064(2) 0.045(2) -0.0013(17) -0.0096(18) -0.0086(18)
C27 0.071(3) 0.075(3) 0.052(3) -0.002(2) 0.001(2) 0.006(2)
O100 0.144(9) 0.128(7) 0.125(8) -0.045(6) -0.028(6) -0.043(6)
C101 0.149(13) 0.116(9) 0.080(8) -0.005(7) -0.029(8) -0.016(9)
C102 0.125(11) 0.067(6) 0.109(9) -0.020(6) -0.037(8) -0.009(6)
C103 0.105(10) 0.177(12) 0.095(8) -0.054(8) 0.040(7) -0.079(9)
C104 0.101(9) 0.112(9) 0.098(9) -0.001(7) -0.035(8) -0.025(7)

loop_
_atom_type_symbol
_atom_type_description
_atom_type_scat_dispersion_real
_atom_type_scat_dispersion_imag
_atom_type_scat_source
C C 0.0033 0.0016 'International Tables Vol C Tables 4.2.6.8 and 6.1.1.4'
H H 0.0000 0.0000 'International Tables Vol C Tables 4.2.6.8 and 6.1.1.4'
N N 0.0061 0.0033 'International Tables Vol C Tables 4.2.6.8 and 6.1.1.4'
O O 0.0106 0.0060 'International Tables Vol C Tables 4.2.6.8 and 6.1.1.4'

loop_
_geom_angle_atom_site_label_1
_geom_angle_atom_site_label_2
_geom_angle_atom_site_label_3
_geom_angle
_geom_angle_site_symmetry_1
_geom_angle_site_symmetry_3
C5 O1 C11 117.6(2) . .
C6 O2 C21 119.9(3) . .
C2 C1 C6 119.6(3) . .
C2 C1 H1 120.2 . .
C6 C1 H1 120.2 . .
C1 C2 C3 120.5(3) . .
C1 C2 C7 120.1(3) . .
C3 C2 C7 119.3(3) . .
C4 C3 C2 120.2(3) . .
C4 C3 C8 119.6(3) . .
C2 C3 C8 120.2(3) . .
C5 C4 C3 119.1(3) . .
C5 C4 H4 120.5 . .
C3 C4 H4 120.5 . .
C4 C5 O1 118.8(3) . .
C4 C5 C6 120.8(3) . .
O1 C5 C6 120.1(3) . .
O2 C6 C1 124.0(3) . .
O2 C6 C5 115.9(3) . .
C1 C6 C5 119.8(3) . .
N1 C7 C2 179.0(4) . .
N2 C8 C3 179.4(4) . .
C16 C11 C12 122.6(3) . .
C16 C11 O1 121.9(3) . .
C12 C11 O1 115.4(3) . .
C13 C12 C11 118.2(4) . .
C13 C12 H12 120.9 . .
C11 C12 H12 120.9 . .
C12 C13 C14 120.9(3) . .
C12 C13 H13 119.5 . .
C14 C13 H13 119.5 . .
C15 C14 C13 119.4(3) . .
C15 C14 C17 118.4(4) . .
C13 C14 C17 122.2(3) . .
C16 C15 C14 120.3(4) . .
C16 C15 H15 119.9 . .
C14 C15 H15 119.9 . .
C11 C16 C15 118.6(3) . .
C11 C16 H16 120.7 . .
C15 C16 H16 120.7 . .
O3 C17 C14 124.6(4) . .
O3 C17 H17 117.7 . .
C14 C17 H17 117.7 . .
C26 C21 C22 121.9(3) . .
C26 C21 O2 122.0(3) . .
C22 C21 O2 116.0(3) . .
C21 C22 C23 118.4(4) . .
C21 C22 H22 120.8 . .
C23 C22 H22 120.8 . .
C22 C23 C24 120.8(4) . .
C22 C23 H23 119.6 . .
C24 C23 H23 119.6 . .
C23 C24 C25 119.7(3) . .
C23 C24 C27 120.1(4) . .
C25 C24 C27 120.2(4) . .
C26 C25 C24 119.6(4) . .
C26 C25 H25 120.2 . .
C24 C25 H25 120.2 . .
C21 C26 C25 119.6(4) . .
C21 C26 H26 120.2 . .
C25 C26 H26 120.2 . .
O4 C27 C24 124.2(5) . .
O4 C27 H27 117.9 . .
C24 C27 H27 117.9 . .
C104 O100 C101 104.7(10) . .
O100 C101 C102 106.1(10) . .
O100 C101 C102 152.0(10) . 2_776
C102 C101 C102 92.4(10) . 2_776
O100 C101 H10A 110.5 . .
C102 C101 H10A 110.5 . .
C102 C101 H10A 81.1 2_776 .
O100 C101 H10B 110.5 . .
C102 C101 H10B 110.5 . .
C102 C101 H10B 42.0 2_776 .
H10A C101 H10B 108.7 . .
C103 C102 C101 99.7(10) . .
C103 C102 C101 170.8(9) . 2_776
C101 C102 C101 87.6(10) . 2_776
C103 C102 H10C 111.8 . .
C101 C102 H10C 111.8 . .
C101 C102 H10C 69.8 2_776 .
C103 C102 H10D 111.8 . .
C101 C102 H10D 111.8 . .
C101 C102 H10D 59.9 2_776 .
H10C C102 H10D 109.5 . .
C104 C103 C102 101.8(10) . .
C104 C103 H10E 111.4 . .
C102 C103 H10E 111.4 . .
C104 C103 H10F 111.4 . .
C102 C103 H10F 111.4 . .
H10E C103 H10F 109.3 . .
O100 C104 C103 120.0(12) . .
O100 C104 H10G 107.3 . .
C103 C104 H10G 107.3 . .
O100 C104 H10H 107.3 . .
C103 C104 H10H 107.3 . .
H10G C104 H10H 106.9 . .

loop_
_geom_bond_atom_site_label_1
_geom_bond_atom_site_label_2
_geom_bond_distance
_geom_bond_site_symmetry_2
O1 C5 1.378(4) .
O1 C11 1.398(4) .
O2 C6 1.366(4) .
O2 C21 1.394(4) .
O3 C17 1.218(4) .
O4 C27 1.208(5) .
N1 C7 1.138(4) .
N2 C8 1.142(4) .
C1 C2 1.376(5) .
C1 C6 1.394(4) .
C1 H1 0.9500 .
C2 C3 1.398(4) .
C2 C7 1.445(5) .
C3 C4 1.396(4) .
C3 C8 1.440(5) .
C4 C5 1.378(5) .
C4 H4 0.9500 .
C5 C6 1.399(4) .
C11 C16 1.375(5) .
C11 C12 1.381(5) .
C12 C13 1.376(5) .
C12 H12 0.9500 .
C13 C14 1.392(5) .
C13 H13 0.9500 .
C14 C15 1.392(5) .
C14 C17 1.467(5) .
C15 C16 1.386(5) .
C15 H15 0.9500 .
C16 H16 0.9500 .
C17 H17 0.9500 .
C21 C26 1.370(5) .
C21 C22 1.380(5) .
C22 C23 1.381(5) .
C22 H22 0.9500 .
C23 C24 1.386(6) .
C23 H23 0.9500 .
C24 C25 1.390(6) .
C24 C27 1.471(6) .
C25 C26 1.383(5) .
C25 H25 0.9500 .
C26 H26 0.9500 .
C27 H27 0.9500 .
O100 C104 1.268(14) .
O100 C101 1.413(15) .
C101 C102 1.512(15) .
C101 C102 2.03(2) 2_776
C101 H10A 0.9900 .
C101 H10B 0.9900 .
C102 C103 1.505(16) .
C102 C101 2.03(2) 2_776
C102 H10C 0.9900 .
C102 H10D 0.9900 .
C103 C104 1.342(16) .
C103 H10E 0.9900 .
C103 H10F 0.9900 .
C104 H10G 0.9900 .
C104 H10H 0.9900 .
